data_4305874
loop_
_publ_author_name
'Jorge Cruz-Huerta'
'Manuel Carillo-Morales'
'Ericka Santacruz-Ju\'arez'
'Ir\'an F. Hern\'andez-Ahuactzi'
'Jaime Escalante-Garc\'ia'
'Carolina Godoy-Alcantar'
'Jorge A. Guerrero-Alvarez'
'Herbert H\"opfl'
'Hugo Morales-Rojas'
'Mario S\'anchez'

_publ_contact_author_address
;
      Centro de Inverstigaciones Qu\'imicas
      Universidad Aut\'onoma del Estado de Morelos
      Av. Universidad 1001, C.P. 62209 Cuernavaca
      M\'exico
;
_publ_contact_author_email hhopfl@ciq.uaem.mx
_publ_contact_author_fax '+52 777 329 79 97'
_publ_contact_author_name 'Herbert Hopfl'
_publ_contact_author_phone '+52 777 329 79 97'
_publ_section_title
;
Macrocyclic Diorganotin Complexes of \g-Amino Acid Dithiocarbamates as
Hosts for Ion-Pair Recognition
;
_journal_name_full 'Inorganic Chemistry'
_journal_page_first 9874
_journal_page_last 9885
_journal_paper_doi 10.1021/ic8007987
_journal_volume 47
_journal_year 2008
_chemical_formula_moiety 'C13 H17 N O2 S2 Sn, C6 H6'
_chemical_formula_sum 'C19 H23 N O2 S2 Sn'
_chemical_formula_weight 480.19
_chemical_name_systematic
; 
 ? 
;
_space_group_IT_number 14
_symmetry_cell_setting monoclinic
_symmetry_space_group_name_Hall '-P 2ybc'
_symmetry_space_group_name_H-M 'P 1 21/c 1'
_atom_sites_solution_hydrogens geom
_atom_sites_solution_primary direct
_atom_sites_solution_secondary difmap
_audit_creation_method SHELXL-97
_cell_angle_alpha 90.00
_cell_angle_beta 101.182(3)
_cell_angle_gamma 90.00
_cell_formula_units_Z 4
_cell_length_a 9.8234(14)
_cell_length_b 21.045(3)
_cell_length_c 10.7594(16)
_cell_measurement_reflns_used 2089
_cell_measurement_temperature 173(2)
_cell_measurement_theta_max 25.17
_cell_measurement_theta_min 2.16
_cell_volume 2182.1(5)
_computing_cell_refinement 'Bruker SAINT'
_computing_data_collection 'Bruker SMART'
_computing_data_reduction 'Bruker SAINT'
_computing_molecular_graphics 'Bruker SHELXTL'
_computing_publication_material 'Bruker SHELXTL'
_computing_structure_refinement 'SHELXL-97 (Sheldrick, 1997)'
_computing_structure_solution 'SHELXS-97 (Sheldrick, 1990)'
_diffrn_ambient_temperature 173(2)
_diffrn_measured_fraction_theta_full 1.000
_diffrn_measured_fraction_theta_max 1.000
_diffrn_measurement_device_type 'CCD area detector'
_diffrn_measurement_method 'phi and omega scans'
_diffrn_radiation_monochromator graphite
_diffrn_radiation_source 'fine-focus sealed tube'
_diffrn_radiation_type MoK\a
_diffrn_radiation_wavelength 0.71073
_diffrn_reflns_av_R_equivalents 0.1077
_diffrn_reflns_av_sigmaI/netI 0.1291
_diffrn_reflns_limit_h_max 10
_diffrn_reflns_limit_h_min -10
_diffrn_reflns_limit_k_max 22
_diffrn_reflns_limit_k_min -23
_diffrn_reflns_limit_l_max 10
_diffrn_reflns_limit_l_min -11
_diffrn_reflns_number 9161
_diffrn_reflns_theta_full 23.00
_diffrn_reflns_theta_max 23.00
_diffrn_reflns_theta_min 1.94
_exptl_absorpt_coefficient_mu 1.373
_exptl_absorpt_correction_T_max 0.9345
_exptl_absorpt_correction_T_min 0.6450
_exptl_absorpt_correction_type multi-scan
_exptl_absorpt_process_details SADABS
_exptl_crystal_colour colorless
_exptl_crystal_density_diffrn 1.462
_exptl_crystal_density_method 'not measured'
_exptl_crystal_description 'rectangular prism'
_exptl_crystal_F_000 968
_exptl_crystal_size_max 0.35
_exptl_crystal_size_mid 0.31
_exptl_crystal_size_min 0.05
_refine_diff_density_max 1.458
_refine_diff_density_min -3.272
_refine_diff_density_rms 0.198
_refine_ls_extinction_method none
_refine_ls_goodness_of_fit_ref 1.301
_refine_ls_hydrogen_treatment constr
_refine_ls_matrix_type full
_refine_ls_number_parameters 192
_refine_ls_number_reflns 3036
_refine_ls_number_restraints 48
_refine_ls_restrained_S_all 1.290
_refine_ls_R_factor_all 0.1658
_refine_ls_R_factor_gt 0.1290
_refine_ls_shift/su_max 0.002
_refine_ls_shift/su_mean 0.000
_refine_ls_structure_factor_coef Fsqd
_refine_ls_weighting_details 'calc w=1/[\s^2^(Fo^2^)+(0.0279P)^2^+51.1282P] where P=(Fo^2^+2Fc^2^)/3'
_refine_ls_weighting_scheme calc
_refine_ls_wR_factor_gt 0.2124
_refine_ls_wR_factor_ref 0.2260
_reflns_number_gt 2364
_reflns_number_total 3036
_reflns_threshold_expression >2sigma(I)
_cod_data_source_file ic8007987_si_001_3.cif
_cod_data_source_block klaueinm
_cod_depositor_comments
;
The following automatic conversions were performed:
'_symmetry_cell_setting' value 'Monoclinic' changed to 'monoclinic'
according to '/home/saulius/struct/CIF-dictionaries/cif_core.dic'
dictionary named 'cif_core.dic' version 2.4.1 from 2010-06-29.

Automatic conversion script
Id: cif_fix_enum 1527 2010-12-29 10:47:43Z saulius 
;
_cod_original_cell_volume 2182.1(6)
_cod_database_code 4305874

loop_
_symmetry_equiv_pos_as_xyz
'x, y, z'
'-x, y+1/2, -z+1/2'
'-x, -y, -z'
'x, -y-1/2, z-1/2'

loop_
_atom_site_label
_atom_site_type_symbol
_atom_site_fract_x
_atom_site_fract_y
_atom_site_fract_z
_atom_site_U_iso_or_equiv
_atom_site_adp_type
_atom_site_occupancy
_atom_site_symmetry_multiplicity
_atom_site_calc_flag
_atom_site_refinement_flags
_atom_site_disorder_assembly
_atom_site_disorder_group
Sn1 Sn 0.30760(13) 0.26338(6) 0.78304(12) 0.0213(4) Uani 1 1 d . . .
S1 S 0.4624(4) 0.3091(2) 0.9731(4) 0.0249(12) Uani 1 1 d . . .
S2 S 0.5771(5) 0.2713(3) 0.7501(5) 0.0412(15) Uani 1 1 d . . .
N1 N 0.7281(15) 0.3256(7) 0.9561(15) 0.027(3) Uani 1 1 d . . .
O1 O 0.1572(12) 0.2753(6) 0.9048(12) 0.031(3) Uani 1 1 d . . .
O2 O 0.0247(12) 0.2326(8) 0.7385(12) 0.049(4) Uani 1 1 d . . .
C1 C 0.6062(19) 0.3039(8) 0.8986(18) 0.027(3) Uani 1 1 d . . .
C2 C 0.8504(17) 0.3200(8) 0.8933(17) 0.025(3) Uani 1 1 d . . .
H2A H 0.9179 0.3541 0.9248 0.030 Uiso 1 1 calc R . .
H2B H 0.8199 0.3258 0.8007 0.030 Uiso 1 1 calc R . .
C3 C 0.9210(17) 0.2553(8) 0.9195(16) 0.025(3) Uani 1 1 d . . .
H3A H 0.9561 0.2502 1.0116 0.030 Uiso 1 1 calc R . .
H3B H 0.8532 0.2210 0.8909 0.030 Uiso 1 1 calc R . .
C4 C 0.0404(19) 0.2510(8) 0.8492(18) 0.027(3) Uani 1 1 d . . .
C5 C 0.7558(18) 0.3537(9) 1.0837(17) 0.027(5) Uani 1 1 d . . .
H5A H 0.8377 0.3327 1.1358 0.032 Uiso 1 1 calc R . .
H5B H 0.6752 0.3462 1.1246 0.032 Uiso 1 1 calc R . .
C6 C 0.7822(17) 0.4242(9) 1.0780(18) 0.024(5) Uani 1 1 d . . .
C7 C 0.687(2) 0.4620(10) 1.007(2) 0.040(6) Uani 1 1 d . . .
H7 H 0.6044 0.4438 0.9590 0.048 Uiso 1 1 calc R . .
C8 C 0.707(2) 0.5264(10) 1.003(2) 0.045(6) Uani 1 1 d . . .
H8 H 0.6369 0.5523 0.9538 0.054 Uiso 1 1 calc R . .
C9 C 0.825(2) 0.5539(11) 1.068(3) 0.058(8) Uani 1 1 d . . .
H9 H 0.8399 0.5983 1.0628 0.069 Uiso 1 1 calc R . .
C10 C 0.922(2) 0.5159(11) 1.141(2) 0.052(7) Uani 1 1 d . . .
H10 H 1.0039 0.5340 1.1897 0.062 Uiso 1 1 calc R . .
C11 C 0.9000(19) 0.4505(9) 1.144(2) 0.037(5) Uani 1 1 d . . .
H11 H 0.9686 0.4241 1.1928 0.045 Uiso 1 1 calc R . .
C12 C 0.310(2) 0.1641(8) 0.7703(19) 0.035(4) Uani 1 1 d . . .
H12A H 0.2464 0.1504 0.6933 0.053 Uiso 1 1 calc R . .
H12B H 0.2813 0.1456 0.8446 0.053 Uiso 1 1 calc R . .
H12C H 0.4044 0.1498 0.7669 0.053 Uiso 1 1 calc R . .
C13 C 0.238(2) 0.3355(8) 0.6503(18) 0.035(4) Uani 1 1 d . . .
H13A H 0.2506 0.3218 0.5661 0.053 Uiso 1 1 calc R . .
H13B H 0.2918 0.3743 0.6745 0.053 Uiso 1 1 calc R . .
H13C H 0.1396 0.3439 0.6483 0.053 Uiso 1 1 calc R . .
C31 C 0.703(3) 0.4886(11) 0.636(2) 0.153(8) Uani 1 1 d GU . .
H31 H 0.6990 0.5138 0.7081 0.184 Uiso 1 1 calc R . .
C32 C 0.767(3) 0.5121(9) 0.541(3) 0.154(8) Uani 1 1 d GU . .
H32 H 0.8068 0.5533 0.5483 0.185 Uiso 1 1 calc R . .
C33 C 0.773(3) 0.4751(12) 0.435(2) 0.156(8) Uani 1 1 d GU . .
H33 H 0.8164 0.4911 0.3699 0.188 Uiso 1 1 calc R . .
C34 C 0.714(3) 0.4147(11) 0.424(2) 0.157(8) Uani 1 1 d GU . .
H34 H 0.7182 0.3894 0.3514 0.188 Uiso 1 1 calc R . .
C35 C 0.650(3) 0.3912(9) 0.519(3) 0.156(8) Uani 1 1 d GU . .
H35 H 0.6104 0.3500 0.5112 0.188 Uiso 1 1 calc R . .
C36 C 0.645(3) 0.4282(12) 0.625(2) 0.154(8) Uani 1 1 d GU . .
H36 H 0.6008 0.4122 0.6896 0.185 Uiso 1 1 calc R . .

loop_
_atom_site_aniso_label
_atom_site_aniso_U_11
_atom_site_aniso_U_22
_atom_site_aniso_U_33
_atom_site_aniso_U_23
_atom_site_aniso_U_13
_atom_site_aniso_U_12
Sn1 0.0137(6) 0.0279(7) 0.0224(7) -0.0066(7) 0.0036(5) -0.0020(7)
S1 0.010(2) 0.043(3) 0.021(3) -0.002(2) 0.004(2) 0.002(2)
S2 0.022(3) 0.063(4) 0.041(3) -0.021(3) 0.014(2) -0.001(3)
N1 0.027(6) 0.018(6) 0.036(7) 0.007(5) 0.004(5) 0.008(5)
O1 0.020(7) 0.031(8) 0.047(8) -0.017(7) 0.020(6) -0.007(6)
O2 0.019(7) 0.093(12) 0.036(8) -0.036(9) 0.010(6) -0.016(8)
C1 0.027(6) 0.018(6) 0.036(7) 0.007(5) 0.004(5) 0.008(5)
C2 0.019(7) 0.033(8) 0.024(7) -0.014(7) 0.006(6) -0.003(6)
C3 0.019(7) 0.033(8) 0.024(7) -0.014(7) 0.006(6) -0.003(6)
C4 0.027(6) 0.018(6) 0.036(7) 0.007(5) 0.004(5) 0.008(5)
C5 0.017(10) 0.041(13) 0.022(11) -0.007(9) 0.002(9) 0.014(9)
C6 0.008(10) 0.033(12) 0.030(12) -0.004(10) 0.003(9) 0.005(9)
C7 0.024(12) 0.031(14) 0.066(17) 0.004(12) 0.011(12) 0.004(10)
C8 0.037(14) 0.037(15) 0.059(17) 0.009(12) 0.009(13) 0.011(11)
C9 0.046(16) 0.029(14) 0.11(2) -0.009(15) 0.041(17) -0.007(12)
C10 0.044(15) 0.046(16) 0.061(18) -0.005(13) -0.001(13) -0.014(13)
C11 0.019(12) 0.034(13) 0.056(15) 0.012(11) 0.000(11) 0.004(9)
C12 0.050(10) 0.022(8) 0.036(9) -0.015(7) 0.015(7) -0.008(7)
C13 0.050(10) 0.022(8) 0.036(9) -0.015(7) 0.015(7) -0.008(7)
C31 0.27(2) 0.083(13) 0.134(17) -0.006(12) 0.098(16) -0.015(15)
C32 0.27(2) 0.084(13) 0.134(17) -0.009(12) 0.100(16) -0.018(15)
C33 0.27(2) 0.085(13) 0.137(17) -0.011(12) 0.101(16) -0.018(15)
C34 0.27(2) 0.086(13) 0.138(17) -0.011(12) 0.100(16) -0.019(15)
C35 0.27(2) 0.087(13) 0.134(17) -0.008(12) 0.094(16) -0.020(15)
C36 0.27(2) 0.085(13) 0.134(17) -0.006(12) 0.096(16) -0.017(15)

loop_
_atom_type_symbol
_atom_type_description
_atom_type_scat_dispersion_real
_atom_type_scat_dispersion_imag
_atom_type_scat_source
C C 0.0033 0.0016 'International Tables Vol C Tables 4.2.6.8 and 6.1.1.4'
H H 0.0000 0.0000 'International Tables Vol C Tables 4.2.6.8 and 6.1.1.4'
N N 0.0061 0.0033 'International Tables Vol C Tables 4.2.6.8 and 6.1.1.4'
O O 0.0106 0.0060 'International Tables Vol C Tables 4.2.6.8 and 6.1.1.4'
S S 0.1246 0.1234 'International Tables Vol C Tables 4.2.6.8 and 6.1.1.4'
Sn Sn -0.6537 1.4246 'International Tables Vol C Tables 4.2.6.8 and 6.1.1.4'

loop_
_geom_angle_atom_site_label_1
_geom_angle_atom_site_label_2
_geom_angle_atom_site_label_3
_geom_angle
_geom_angle_site_symmetry_1
_geom_angle_site_symmetry_3
_geom_angle_publ_flag
C12 Sn1 C13 132.9(8) . . ?
C12 Sn1 O1 100.0(6) . . ?
C13 Sn1 O1 99.1(6) . . ?
C12 Sn1 S1 115.2(6) . . ?
C13 Sn1 S1 110.2(5) . . ?
O1 Sn1 S1 80.7(3) . . ?
C12 Sn1 S2 91.6(6) . . ?
C13 Sn1 S2 93.6(6) . . ?
O1 Sn1 S2 149.0(3) . . ?
S1 Sn1 S2 68.41(15) . . ?
C1 S1 Sn1 91.0(7) . . ?
C1 S2 Sn1 83.9(6) . . ?
C1 N1 C5 124.3(16) . . ?
C1 N1 C2 119.8(16) . . ?
C5 N1 C2 115.8(14) . . ?
C4 O1 Sn1 108.8(11) . . ?
N1 C1 S2 123.3(15) . . ?
N1 C1 S1 120.1(15) . . ?
S2 C1 S1 116.6(11) . . ?
N1 C2 C3 111.2(14) . . ?
C4 C3 C2 109.2(14) 1_655 . ?
O2 C4 O1 120.3(17) . . ?
O2 C4 C3 122.5(16) . 1_455 ?
O1 C4 C3 116.6(16) . 1_455 ?
N1 C5 C6 111.0(15) . . ?
C7 C6 C11 119.0(18) . . ?
C7 C6 C5 119.7(17) . . ?
C11 C6 C5 121.2(16) . . ?
C6 C7 C8 121(2) . . ?
C9 C8 C7 121(2) . . ?
C8 C9 C10 118(2) . . ?
C9 C10 C11 120(2) . . ?
C6 C11 C10 120.9(19) . . ?
C32 C31 C36 120.0 . . ?
C33 C32 C31 120.0 . . ?
C34 C33 C32 120.0 . . ?
C33 C34 C35 120.0 . . ?
C36 C35 C34 120.0 . . ?
C35 C36 C31 120.0 . . ?

loop_
_geom_bond_atom_site_label_1
_geom_bond_atom_site_label_2
_geom_bond_distance
_geom_bond_site_symmetry_2
_geom_bond_publ_flag
Sn1 C12 2.095(16) . ?
Sn1 C13 2.105(19) . ?
Sn1 O1 2.171(11) . ?
Sn1 S1 2.493(5) . ?
Sn1 S2 2.744(5) . ?
S1 C1 1.758(19) . ?
S2 C1 1.71(2) . ?
N1 C1 1.32(2) . ?
N1 C5 1.47(2) . ?
N1 C2 1.49(2) . ?
O1 C4 1.29(2) . ?
O2 C4 1.23(2) . ?
C2 C3 1.53(2) . ?
C3 C4 1.52(2) 1_655 ?
C4 C3 1.52(2) 1_455 ?
C5 C6 1.51(2) . ?
C6 C7 1.35(3) . ?
C6 C11 1.35(2) . ?
C7 C8 1.37(3) . ?
C8 C9 1.37(3) . ?
C9 C10 1.37(3) . ?
C10 C11 1.39(3) . ?
C31 C32 1.3900 . ?
C31 C36 1.3900 . ?
C32 C33 1.3900 . ?
C33 C34 1.3900 . ?
C34 C35 1.3900 . ?
C35 C36 1.3900 . ?

loop_
_geom_torsion_atom_site_label_1
_geom_torsion_atom_site_label_2
_geom_torsion_atom_site_label_3
_geom_torsion_atom_site_label_4
_geom_torsion
_geom_torsion_site_symmetry_1
_geom_torsion_site_symmetry_2
_geom_torsion_site_symmetry_3
_geom_torsion_site_symmetry_4
_geom_torsion_publ_flag
C12 Sn1 S1 C1 82.3(8) . . . . ?
C13 Sn1 S1 C1 -84.7(8) . . . . ?
O1 Sn1 S1 C1 179.1(7) . . . . ?
S2 Sn1 S1 C1 1.1(6) . . . . ?
C12 Sn1 S2 C1 -117.7(8) . . . . ?
C13 Sn1 S2 C1 109.2(8) . . . . ?
O1 Sn1 S2 C1 -5.1(9) . . . . ?
S1 Sn1 S2 C1 -1.1(6) . . . . ?
C12 Sn1 O1 C4 -60.4(12) . . . . ?
C13 Sn1 O1 C4 76.3(12) . . . . ?
S1 Sn1 O1 C4 -174.5(11) . . . . ?
S2 Sn1 O1 C4 -170.8(8) . . . . ?
C5 N1 C1 S2 -179.9(13) . . . . ?
C2 N1 C1 S2 -3(2) . . . . ?
C5 N1 C1 S1 2(2) . . . . ?
C2 N1 C1 S1 178.9(12) . . . . ?
Sn1 S2 C1 N1 -176.9(15) . . . . ?
Sn1 S2 C1 S1 1.7(9) . . . . ?
Sn1 S1 C1 N1 176.8(14) . . . . ?
Sn1 S1 C1 S2 -1.9(10) . . . . ?
C1 N1 C2 C3 -85.4(19) . . . . ?
C5 N1 C2 C3 92.2(17) . . . . ?
N1 C2 C3 C4 177.6(14) . . . 1_655 ?
Sn1 O1 C4 O2 -8(2) . . . . ?
Sn1 O1 C4 C3 -179.4(11) . . . 1_455 ?
C1 N1 C5 C6 -110.3(18) . . . . ?
C2 N1 C5 C6 72.2(18) . . . . ?
N1 C5 C6 C7 56(2) . . . . ?
N1 C5 C6 C11 -124.5(19) . . . . ?
C11 C6 C7 C8 -1(3) . . . . ?
C5 C6 C7 C8 178.3(19) . . . . ?
C6 C7 C8 C9 2(3) . . . . ?
C7 C8 C9 C10 -2(4) . . . . ?
C8 C9 C10 C11 2(4) . . . . ?
C7 C6 C11 C10 1(3) . . . . ?
C5 C6 C11 C10 -178.2(19) . . . . ?
C9 C10 C11 C6 -2(3) . . . . ?
C36 C31 C32 C33 0.0 . . . . ?
C31 C32 C33 C34 0.0 . . . . ?
C32 C33 C34 C35 0.0 . . . . ?
C33 C34 C35 C36 0.0 . . . . ?
C34 C35 C36 C31 0.0 . . . . ?
C32 C31 C36 C35 0.0 . . . . ?
